data_2215108
loop_
_publ_author_name
'Mendes, Isolda C.'
'Speziali, Nivaldo L.'
'Beraldo, Heloisa'

_publ_section_title
;Dioxido{1-[(phenyl)(2-pyridyl)methylene]-4-(<i>p</i>-tolyl)thiosemicarbazonato}vanadium(V)
 dimethyl sulfoxide solvate
;
_journal_coeditor_code GK2096
_journal_issue 9
_journal_name_full 'Acta Crystallographica Section E'
_journal_page_first m2391
_journal_page_last m2391
_journal_paper_doi 10.1107/S1600536807038275
_journal_volume 63
_journal_year 2007
_chemical_formula_iupac '[V (C20 H17 N4 S) O2], C2 H6 O S'
_chemical_formula_moiety 'C20 H17 N4 O2 S V, C2 H6 O S'
_chemical_formula_sum 'C22 H23 N4 O3 S2 V'
_chemical_formula_weight 506.5
_chemical_name_systematic
;
Dioxido{1-[(phenyl)(2-pyridyl)methylene]-4-(<i>p</i>-\
tolyl)thiosemicarbazonato}vanadium(V) dimethyl sulfoxide solvate
;
_space_group_IT_number 61
_symmetry_cell_setting orthorhombic
_symmetry_space_group_name_Hall '-P 2ac 2ab'
_symmetry_space_group_name_H-M 'P b c a'
_atom_sites_solution_hydrogens geom
_atom_sites_solution_primary direct
_atom_sites_solution_secondary difmap
_audit_conform_dict_name cif_core.dic
_audit_conform_dict_version 2.1
_audit_creation_method 'WinGX routine CIF_UPDATE'
_cell_angle_alpha 90
_cell_angle_beta 90
_cell_angle_gamma 90
_cell_formula_units_Z 8
_cell_length_a 13.9269(13)
_cell_length_b 15.399(2)
_cell_length_c 22.133(4)
_cell_measurement_reflns_used 33
_cell_measurement_temperature 298(2)
_cell_measurement_theta_max 11.4
_cell_measurement_theta_min 6.4
_cell_volume 4746.7(11)
_computing_cell_refinement XSCANS
_computing_data_collection 'XSCANS (Siemens, 1991)'
_computing_data_reduction XSCANS
_computing_molecular_graphics 'ORTEP-3 (Farrugia, 1997)'
_computing_publication_material 'WinGX (Farrugia, 1999)'
_computing_structure_refinement 'SHELXL97 (Sheldrick, 1997)'
_computing_structure_solution 'SHELXS97 (Sheldrick, 1997)'
_diffrn_ambient_temperature 298(2)
_diffrn_measured_fraction_theta_full 1.000
_diffrn_measured_fraction_theta_max 1.000
_diffrn_measurement_device_type 'Siemens P4'
_diffrn_measurement_method \w/2\q
_diffrn_radiation_monochromator graphite
_diffrn_radiation_source 'fine-focus sealed tube'
_diffrn_radiation_type MoK\a
_diffrn_radiation_wavelength 0.71073
_diffrn_reflns_av_R_equivalents 0.0311
_diffrn_reflns_limit_h_max 16
_diffrn_reflns_limit_h_min -13
_diffrn_reflns_limit_k_max 18
_diffrn_reflns_limit_k_min -14
_diffrn_reflns_limit_l_max 26
_diffrn_reflns_limit_l_min -21
_diffrn_reflns_number 6630
_diffrn_reflns_theta_full 25.50
_diffrn_reflns_theta_max 25.50
_diffrn_reflns_theta_min 2.18
_diffrn_standards_decay_% 4
_diffrn_standards_interval_count 247
_diffrn_standards_number 3
_exptl_absorpt_coefficient_mu 0.625
_exptl_absorpt_correction_type none
_exptl_crystal_colour orange
_exptl_crystal_density_diffrn 1.418
_exptl_crystal_density_method 'not measured'
_exptl_crystal_description prismatic
_exptl_crystal_F_000 2096
_exptl_crystal_size_max 0.2
_exptl_crystal_size_mid 0.2
_exptl_crystal_size_min 0.2
_refine_diff_density_max 0.851
_refine_diff_density_min -0.586
_refine_ls_extinction_method none
_refine_ls_goodness_of_fit_ref 1.023
_refine_ls_hydrogen_treatment constr
_refine_ls_matrix_type full
_refine_ls_number_parameters 289
_refine_ls_number_reflns 4420
_refine_ls_number_restraints 0
_refine_ls_restrained_S_all 1.023
_refine_ls_R_factor_all 0.1095
_refine_ls_R_factor_gt 0.0594
_refine_ls_shift/su_max 0.001
_refine_ls_shift/su_mean 0
_refine_ls_structure_factor_coef Fsqd
_refine_ls_weighting_details 'calc w=1/[\s^2^(Fo^2^)+(0.0577P)^2^+7.659P]where P=(Fo^2^+2Fc^2^)/3'
_refine_ls_weighting_scheme calc
_refine_ls_wR_factor_gt 0.1355
_refine_ls_wR_factor_ref 0.1646
_reflns_number_gt 2706
_reflns_number_total 4420
_reflns_threshold_expression I>2\s(I)
_cod_data_source_file gk2096.cif
_cod_data_source_block I
_cod_original_cell_volume 4746.4(12)
_cod_database_code 2215108
_cod_database_fobs_code 2215108

loop_
_symmetry_equiv_pos_as_xyz
'x, y, z'
'-x+1/2, -y, z+1/2'
'-x, y+1/2, -z+1/2'
'x+1/2, -y+1/2, -z'
'-x, -y, -z'
'x-1/2, y, -z-1/2'
'x, -y-1/2, z-1/2'
'-x-1/2, y-1/2, z'

loop_
_atom_site_type_symbol
_atom_site_label
_atom_site_fract_x
_atom_site_fract_y
_atom_site_fract_z
_atom_site_U_iso_or_equiv
_atom_site_adp_type
_atom_site_calc_flag
_atom_site_refinement_flags
_atom_site_occupancy
S S1 0.34368(9) 0.09146(9) 0.65651(5) 0.0561(4) Uani d . 1
V V 0.50439(6) 0.13499(6) 0.67446(3) 0.0491(3) Uani d . 1
O O1 0.4814(3) 0.2109(3) 0.72207(18) 0.0966(16) Uani d . 1
O O2 0.5450(3) 0.0505(3) 0.70781(19) 0.0936(14) Uani d . 1
N N1 0.6366(3) 0.1836(2) 0.64408(16) 0.0479(9) Uani d . 1
C C2 0.6489(3) 0.1988(3) 0.58420(19) 0.0435(10) Uani d . 1
C C3 0.7355(3) 0.2282(3) 0.5620(2) 0.0529(12) Uani d . 1
H H3 0.7429 0.2395 0.5210 0.064 Uiso calc R 1
C C4 0.8112(4) 0.2408(4) 0.6015(2) 0.0629(14) Uani d . 1
H H4 0.8704 0.2596 0.5871 0.075 Uiso calc R 1
C C5 0.7987(4) 0.2256(4) 0.6614(3) 0.0682(15) Uani d . 1
H H5 0.8492 0.2336 0.6883 0.082 Uiso calc R 1
C C6 0.7108(4) 0.1982(4) 0.6816(2) 0.0640(15) Uani d . 1
H H6 0.7021 0.1895 0.7228 0.077 Uiso calc R 1
C C7 0.5650(3) 0.1763(3) 0.54705(18) 0.0364(9) Uani d . 1
N N2 0.4935(2) 0.1421(2) 0.57668(14) 0.0362(8) Uani d . 1
N N3 0.4155(2) 0.1158(2) 0.54342(14) 0.0374(8) Uani d . 1
C C8 0.3450(3) 0.0871(3) 0.57804(17) 0.0364(9) Uani d . 1
N N4 0.2660(2) 0.0531(2) 0.55245(14) 0.0400(8) Uani d . 1
H H4B 0.2220 0.0376 0.5776 0.048 Uiso calc R 1
C C9 0.2431(3) 0.0384(3) 0.49082(18) 0.0374(9) Uani d . 1
C C10 0.1491(3) 0.0141(3) 0.4783(2) 0.0459(11) Uani d . 1
H H10 0.1056 0.0074 0.5099 0.055 Uiso calc R 1
C C11 0.1198(3) 0.0000(3) 0.4202(2) 0.0528(12) Uani d . 1
H H11 0.0566 -0.0168 0.4131 0.063 Uiso calc R 1
C C12 0.1814(4) 0.0100(3) 0.3717(2) 0.0546(13) Uani d . 1
C C13 0.2758(3) 0.0301(3) 0.3852(2) 0.0564(13) Uani d . 1
H H13 0.3198 0.0341 0.3537 0.068 Uiso calc R 1
C C14 0.3074(3) 0.0445(3) 0.44336(19) 0.0475(11) Uani d . 1
H H14 0.3714 0.0581 0.4506 0.057 Uiso calc R 1
C C15 0.1458(4) -0.0011(5) 0.3077(2) 0.0866(19) Uani d . 1
H H15A 0.0786 -0.0149 0.3082 0.130 Uiso calc R 1
H H15B 0.1805 -0.0472 0.2884 0.130 Uiso calc R 1
H H15C 0.1556 0.0519 0.2857 0.130 Uiso calc R 1
C C16 0.5663(3) 0.1908(3) 0.48091(18) 0.0361(9) Uani d . 1
C C17 0.5761(3) 0.2748(3) 0.4579(2) 0.0539(12) Uani d . 1
H H17 0.5829 0.3213 0.4844 0.065 Uiso calc R 1
C C18 0.5759(3) 0.2896(4) 0.3967(2) 0.0612(14) Uani d . 1
H H18 0.5829 0.3458 0.3819 0.073 Uiso calc R 1
C C19 0.5654(3) 0.2216(4) 0.3572(2) 0.0605(14) Uani d . 1
H H19 0.5647 0.2317 0.3158 0.073 Uiso calc R 1
C C20 0.5559(3) 0.1383(3) 0.3789(2) 0.0527(12) Uani d . 1
H H20 0.5492 0.0923 0.3520 0.063 Uiso calc R 1
C C21 0.5564(3) 0.1225(3) 0.44055(18) 0.0414(10) Uani d . 1
H H21 0.5501 0.0660 0.4549 0.050 Uiso calc R 1
S S2A 0.90467(10) 0.09940(10) 0.35510(7) 0.0709(4) Uani d . 1
O O1A 0.8871(2) 0.0091(2) 0.37672(15) 0.0626(9) Uani d . 1
C C1A 0.8368(5) 0.1666(4) 0.4021(3) 0.102(2) Uani d . 1
H H1AA 0.8661 0.1692 0.4414 0.152 Uiso calc R 1
H H1AB 0.7729 0.1437 0.4058 0.152 Uiso calc R 1
H H1AC 0.8340 0.2239 0.3851 0.152 Uiso calc R 1
C C2A 0.8358(7) 0.1097(5) 0.2909(3) 0.127(3) Uani d . 1
H H2AA 0.8627 0.0747 0.2593 0.191 Uiso calc R 1
H H2AB 0.8349 0.1694 0.2784 0.191 Uiso calc R 1
H H2AC 0.7715 0.0908 0.2992 0.191 Uiso calc R 1

loop_
_atom_site_aniso_label
_atom_site_aniso_U_11
_atom_site_aniso_U_22
_atom_site_aniso_U_33
_atom_site_aniso_U_12
_atom_site_aniso_U_13
_atom_site_aniso_U_23
S1 0.0483(7) 0.0871(10) 0.0330(6) -0.0164(7) 0.0038(5) 0.0001(6)
V 0.0433(4) 0.0734(6) 0.0307(4) -0.0005(4) -0.0021(3) -0.0039(4)
O1 0.064(3) 0.147(4) 0.079(3) -0.018(3) 0.008(2) -0.067(3)
O2 0.058(2) 0.139(4) 0.084(3) 0.005(3) 0.002(2) 0.055(3)
N1 0.046(2) 0.059(2) 0.038(2) -0.0004(19) -0.0084(17) -0.0110(18)
C2 0.042(3) 0.045(3) 0.043(2) -0.002(2) -0.005(2) -0.009(2)
C3 0.042(3) 0.063(3) 0.054(3) -0.009(2) -0.002(2) -0.006(2)
C4 0.043(3) 0.073(4) 0.073(4) -0.012(3) -0.006(3) -0.010(3)
C5 0.048(3) 0.087(4) 0.070(4) -0.007(3) -0.016(3) -0.021(3)
C6 0.061(3) 0.088(4) 0.044(3) -0.003(3) -0.012(2) -0.015(3)
C7 0.036(2) 0.032(2) 0.041(2) -0.0014(18) -0.0018(19) -0.0046(18)
N2 0.0353(18) 0.0397(19) 0.0336(17) -0.0065(16) -0.0016(15) -0.0045(15)
N3 0.0336(19) 0.049(2) 0.0294(17) -0.0089(16) -0.0014(15) -0.0025(15)
C8 0.040(2) 0.037(2) 0.032(2) -0.0009(19) 0.0031(19) 0.0002(18)
N4 0.0331(19) 0.053(2) 0.0337(18) -0.0111(17) 0.0018(15) 0.0016(16)
C9 0.040(2) 0.033(2) 0.039(2) -0.0012(19) -0.0027(19) -0.0002(18)
C10 0.036(2) 0.054(3) 0.047(2) -0.007(2) 0.001(2) 0.000(2)
C11 0.041(3) 0.067(3) 0.051(3) -0.006(2) -0.014(2) -0.009(2)
C12 0.061(3) 0.061(3) 0.042(3) 0.000(3) -0.012(2) -0.005(2)
C13 0.050(3) 0.078(4) 0.041(3) -0.007(3) 0.004(2) -0.008(2)
C14 0.035(2) 0.065(3) 0.043(2) -0.008(2) -0.001(2) -0.006(2)
C15 0.082(4) 0.130(5) 0.048(3) -0.010(4) -0.015(3) -0.016(3)
C16 0.028(2) 0.039(2) 0.041(2) -0.0061(18) -0.0005(17) 0.0006(19)
C17 0.053(3) 0.045(3) 0.063(3) -0.011(2) 0.000(2) 0.003(2)
C18 0.052(3) 0.060(3) 0.072(4) -0.007(3) -0.002(3) 0.028(3)
C19 0.048(3) 0.092(4) 0.041(3) -0.006(3) 0.000(2) 0.020(3)
C20 0.049(3) 0.070(3) 0.039(2) -0.005(3) 0.001(2) -0.007(2)
C21 0.040(2) 0.045(3) 0.040(2) -0.005(2) 0.0011(19) 0.001(2)
S2A 0.0606(9) 0.0785(10) 0.0736(9) -0.0067(8) 0.0075(7) 0.0188(8)
O1A 0.054(2) 0.062(2) 0.072(2) -0.0053(17) 0.0155(17) 0.0183(18)
C1A 0.125(6) 0.063(4) 0.116(6) -0.003(4) 0.021(5) -0.018(4)
C2A 0.175(9) 0.114(6) 0.093(5) -0.011(6) -0.041(6) 0.014(5)

loop_
_atom_type_symbol
_atom_type_description
_atom_type_scat_dispersion_real
_atom_type_scat_dispersion_imag
_atom_type_scat_source
C C 0.0033 0.0016 'International Tables Vol C Tables 4.2.6.8 and 6.1.1.4'
H H 0 0 'International Tables Vol C Tables 4.2.6.8 and 6.1.1.4'
N N 0.0061 0.0033 'International Tables Vol C Tables 4.2.6.8 and 6.1.1.4'
O O 0.0106 0.006 'International Tables Vol C Tables 4.2.6.8 and 6.1.1.4'
S S 0.1246 0.1234 'International Tables Vol C Tables 4.2.6.8 and 6.1.1.4'
V V 0.3005 0.5294 'International Tables Vol C Tables 4.2.6.8 and 6.1.1.4'

loop_
_geom_angle_atom_site_label_1
_geom_angle_atom_site_label_2
_geom_angle_atom_site_label_3
_geom_angle
_geom_angle_publ_flag
C8 S1 V 99.71(15) ?
O2 V O1 111.1(3) y
O2 V N1 97.32(18) ?
O1 V N1 97.21(18) ?
O2 V N2 121.7(2) y
O1 V N2 127.1(2) y
N1 V N2 73.97(13) ?
O2 V S1 100.46(16) ?
O1 V S1 97.33(14) ?
N1 V S1 151.15(10) y
N2 V S1 77.38(9) ?
C6 N1 C2 118.5(4) ?
C6 N1 V 122.4(3) ?
C2 N1 V 119.0(3) ?
N1 C2 C3 121.0(4) ?
N1 C2 C7 114.0(4) ?
C3 C2 C7 125.0(4) ?
C2 C3 C4 119.2(5) ?
C2 C3 H3 120.4 ?
C4 C3 H3 120.4 ?
C5 C4 C3 119.6(5) ?
C5 C4 H4 120.2 ?
C3 C4 H4 120.2 ?
C4 C5 C6 119.1(5) ?
C4 C5 H5 120.4 ?
C6 C5 H5 120.4 ?
N1 C6 C5 122.5(5) ?
N1 C6 H6 118.8 ?
C5 C6 H6 118.8 ?
N2 C7 C2 114.9(4) ?
N2 C7 C16 124.5(3) ?
C2 C7 C16 120.6(4) ?
C7 N2 N3 117.0(3) ?
C7 N2 V 117.9(3) ?
N3 N2 V 125.0(2) ?
C8 N3 N2 112.1(3) y
N3 C8 N4 119.6(3) ?
N3 C8 S1 125.0(3) y
N4 C8 S1 115.3(3) ?
C8 N4 C9 130.6(3) ?
C8 N4 H4B 114.7 ?
C9 N4 H4B 114.7 ?
C14 C9 C10 118.5(4) ?
C14 C9 N4 125.1(4) ?
C10 C9 N4 116.4(4) ?
C11 C10 C9 120.7(4) ?
C11 C10 H10 119.6 ?
C9 C10 H10 119.6 ?
C10 C11 C12 121.8(4) ?
C10 C11 H11 119.1 ?
C12 C11 H11 119.1 ?
C13 C12 C11 116.6(4) ?
C13 C12 C15 122.7(5) ?
C11 C12 C15 120.8(5) ?
C14 C13 C12 122.7(4) ?
C14 C13 H13 118.6 ?
C12 C13 H13 118.6 ?
C13 C14 C9 119.5(4) ?
C13 C14 H14 120.3 ?
C9 C14 H14 120.3 ?
C12 C15 H15A 109.5 ?
C12 C15 H15B 109.5 ?
H15A C15 H15B 109.5 ?
C12 C15 H15C 109.5 ?
H15A C15 H15C 109.5 ?
H15B C15 H15C 109.5 ?
C21 C16 C17 118.5(4) ?
C21 C16 C7 121.4(4) ?
C17 C16 C7 120.1(4) ?
C18 C17 C16 120.8(5) ?
C18 C17 H17 119.6 ?
C16 C17 H17 119.6 ?
C19 C18 C17 120.1(5) ?
C19 C18 H18 120.0 ?
C17 C18 H18 120.0 ?
C18 C19 C20 120.0(4) ?
C18 C19 H19 120.0 ?
C20 C19 H19 120.0 ?
C19 C20 C21 120.5(5) ?
C19 C20 H20 119.8 ?
C21 C20 H20 119.8 ?
C20 C21 C16 120.0(4) ?
C20 C21 H21 120.0 ?
C16 C21 H21 120.0 ?
O1A S2A C2A 105.0(3) ?
O1A S2A C1A 105.8(3) ?
C2A S2A C1A 97.8(4) ?
S2A C1A H1AA 109.5 ?
S2A C1A H1AB 109.5 ?
H1AA C1A H1AB 109.5 ?
S2A C1A H1AC 109.5 ?
H1AA C1A H1AC 109.5 ?
H1AB C1A H1AC 109.5 ?
S2A C2A H2AA 109.5 ?
S2A C2A H2AB 109.5 ?
H2AA C2A H2AB 109.5 ?
S2A C2A H2AC 109.5 ?
H2AA C2A H2AC 109.5 ?
H2AB C2A H2AC 109.5 ?

loop_
_geom_bond_atom_site_label_1
_geom_bond_atom_site_label_2
_geom_bond_distance
_geom_bond_publ_flag
S1 C8 1.738(4) y
S1 V 2.3699(14) y
V O2 1.599(4) y
V O1 1.606(4) y
V N1 2.099(4) y
V N2 2.172(3) y
N1 C6 1.344(6) ?
N1 C2 1.357(5) ?
C2 C3 1.379(6) ?
C2 C7 1.469(6) ?
C3 C4 1.384(6) ?
C3 H3 0.9300 ?
C4 C5 1.357(7) ?
C4 H4 0.9300 ?
C5 C6 1.370(7) ?
C5 H5 0.9300 ?
C6 H6 0.9300 ?
C7 N2 1.304(5) ?
C7 C16 1.481(6) ?
N2 N3 1.374(4) ?
N3 C8 1.322(5) y
C8 N4 1.344(5) ?
N4 C9 1.418(5) ?
N4 H4B 0.8600 ?
C9 C14 1.383(6) ?
C9 C10 1.390(6) ?
C10 C11 1.367(6) ?
C10 H10 0.9300 ?
C11 C12 1.384(7) ?
C11 H11 0.9300 ?
C12 C13 1.383(7) ?
C12 C15 1.512(6) ?
C13 C14 1.379(6) ?
C13 H13 0.9300 ?
C14 H14 0.9300 ?
C15 H15A 0.9600 ?
C15 H15B 0.9600 ?
C15 H15C 0.9600 ?
C16 C21 1.387(6) ?
C16 C17 1.397(6) ?
C17 C18 1.375(7) ?
C17 H17 0.9300 ?
C18 C19 1.372(7) ?
C18 H18 0.9300 ?
C19 C20 1.375(7) ?
C19 H19 0.9300 ?
C20 C21 1.386(6) ?
C20 H20 0.9300 ?
C21 H21 0.9300 ?
S2A O1A 1.491(4) ?
S2A C2A 1.722(7) ?
S2A C1A 1.746(6) ?
C1A H1AA 0.9600 ?
C1A H1AB 0.9600 ?
C1A H1AC 0.9600 ?
C2A H2AA 0.9600 ?
C2A H2AB 0.9600 ?
C2A H2AC 0.9600 ?

loop_
_geom_hbond_atom_site_label_D
_geom_hbond_atom_site_label_H
_geom_hbond_atom_site_label_A
_geom_hbond_site_symmetry_A
_geom_hbond_distance_DH
_geom_hbond_distance_HA
_geom_hbond_distance_DA
_geom_hbond_angle_DHA
N4 H4B O1A 5_656 0.86 1.96 2.814(4) 170
